data_1545853
loop_
_publ_author_name
'Dubey, Ritesh'
'Mir, Niyaz A.'
'Desiraju, Gautam R.'

_publ_section_title
;
 Quaternary cocrystals: combinatorial synthetic strategies based on
 long-range synthon Aufbau modules (LSAM)
;
_journal_issue 2
_journal_name_full IUCrJ
_journal_page_first 102
_journal_page_last 107
_journal_paper_doi 10.1107/S2052252515023957
_journal_volume 3
_journal_year 2016
_chemical_formula_sum 'C46 H50 N4 O4'
_chemical_formula_weight 722.90
_chemical_name_systematic
;
 ?
;
_space_group_crystal_system triclinic
_space_group_IT_number 2
_space_group_name_Hall '-P 1'
_space_group_name_H-M_alt 'P -1'
_symmetry_space_group_name_Hall '-P 1'
_symmetry_space_group_name_H-M 'P -1'
_atom_sites_solution_hydrogens mixed
_audit_creation_method SHELXL-2013
_cell_angle_alpha 67.417(10)
_cell_angle_beta 81.183(9)
_cell_angle_gamma 78.367(8)
_cell_formula_units_Z 1
_cell_length_a 8.921(5)
_cell_length_b 10.723(6)
_cell_length_c 10.954(6)
_cell_measurement_temperature 150(2)
_cell_volume 944.3(9)
_computing_structure_refinement 'SHELXL-2013 (Sheldrick, 2013)'
_diffrn_ambient_temperature 150(2)
_diffrn_measured_fraction_theta_full 0.991
_diffrn_measured_fraction_theta_max 0.985
_diffrn_measurement_device_type 'Rigaku Mercury375R (2x2 bin mode)'
_diffrn_measurement_method 'profile data from \w-scans'
_diffrn_radiation_type MoK\a
_diffrn_radiation_wavelength 0.71073
_diffrn_reflns_av_R_equivalents 0.0503
_diffrn_reflns_av_unetI/netI 0.0672
_diffrn_reflns_Laue_measured_fraction_full 0.991
_diffrn_reflns_Laue_measured_fraction_max 0.985
_diffrn_reflns_limit_h_max 11
_diffrn_reflns_limit_h_min -11
_diffrn_reflns_limit_k_max 13
_diffrn_reflns_limit_k_min -13
_diffrn_reflns_limit_l_max 14
_diffrn_reflns_limit_l_min -14
_diffrn_reflns_number 8881
_diffrn_reflns_point_group_measured_fraction_full 0.991
_diffrn_reflns_point_group_measured_fraction_max 0.985
_diffrn_reflns_theta_full 25.242
_diffrn_reflns_theta_max 27.479
_diffrn_reflns_theta_min 3.218
_diffrn_source 'Sealed Tube'
_exptl_absorpt_coefficient_mu 0.081
_exptl_absorpt_correction_T_max 1.000
_exptl_absorpt_correction_T_min 0.753
_exptl_absorpt_correction_type multi-scan
_exptl_absorpt_process_details 'Jacobson, R. (1998) Private communication'
_exptl_crystal_colour Yellow
_exptl_crystal_density_diffrn 1.271
_exptl_crystal_description Plate
_exptl_crystal_F_000 386
_exptl_crystal_size_max 0.350
_exptl_crystal_size_mid 0.200
_exptl_crystal_size_min 0.120
_refine_diff_density_max 0.350
_refine_diff_density_min -0.220
_refine_diff_density_rms 0.068
_refine_ls_extinction_method none
_refine_ls_goodness_of_fit_ref 1.072
_refine_ls_hydrogen_treatment mixed
_refine_ls_matrix_type full
_refine_ls_number_parameters 257
_refine_ls_number_reflns 4266
_refine_ls_number_restraints 0
_refine_ls_restrained_S_all 1.072
_refine_ls_R_factor_all 0.1212
_refine_ls_R_factor_gt 0.0736
_refine_ls_shift/su_max 0.000
_refine_ls_shift/su_mean 0.000
_refine_ls_structure_factor_coef Fsqd
_refine_ls_weighting_details
;
 w=1/[\s^2^(Fo^2^)+(0.0783P)^2^+0.6671P]
 where P=(Fo^2^+2Fc^2^)/3
;
_refine_ls_weighting_scheme calc
_refine_ls_wR_factor_gt 0.1870
_refine_ls_wR_factor_ref 0.2090
_reflns_Friedel_coverage 0.000
_reflns_number_gt 2534
_reflns_number_total 4266
_reflns_threshold_expression 'I > 2\s(I)'
_cod_data_source_file hi5641.cif
_cod_data_source_block TS_ORC_TMP_PYR
_cod_depositor_comments
;
The following automatic conversions were performed:

'_exptl_absorpt_correction_type' value 'Multi-scan' changed to
'multi-scan' according to
/home/data/users/saulius/crontab/automatic-downloads/rss-feeds/IUCr/lib/dictionaries/cif_core.dic
dictionary named 'cif_core.dic' version 2.4.2 from 2011-04-26.

Automatic conversion script
Id: cif_fix_values 4973 2017-02-22 13:04:09Z antanas 
;
_cod_database_code 1545853
_shelx_space_group_comment
;
The symmetry employed for this shelxl refinement is uniquely defined
by the following loop, which should always be used as a source of
symmetry information in preference to the above space-group names.
They are only intended as comments.
;
_shelx_estimated_absorpt_t_min 0.972
_shelx_estimated_absorpt_t_max 0.990
_shelxl_version_number 2013-2

loop_
_space_group_symop_operation_xyz
'x, y, z'
'-x, -y, -z'

loop_
_atom_site_label
_atom_site_type_symbol
_atom_site_fract_x
_atom_site_fract_y
_atom_site_fract_z
_atom_site_U_iso_or_equiv
_atom_site_adp_type
_atom_site_occupancy
_atom_site_site_symmetry_order
_atom_site_calc_flag
_atom_site_refinement_flags_posn
_atom_site_refinement_flags_adp
H1O H -0.801(6) 0.242(5) 0.562(5) 0.090(16) Uiso 1 1 d . .
H2O H -0.697(5) 0.153(4) 0.178(4) 0.073(13) Uiso 1 1 d . .
N2 N 0.1584(3) 0.0399(2) 0.2682(2) 0.0279(5) Uani 1 1 d . .
C15 C -0.0289(3) 0.0704(3) -0.0312(3) 0.0260(6) Uani 1 1 d . .
N1 N -0.0525(3) -0.1295(3) 0.4001(2) 0.0293(6) Uani 1 1 d . .
O2 O -0.6261(3) 0.2174(2) 0.1362(2) 0.0375(6) Uani 1 1 d . .
O1 O -0.7358(3) 0.3108(2) 0.5390(2) 0.0399(6) Uani 1 1 d . .
C4 C -0.6863(3) 0.2609(3) 0.3394(3) 0.0277(6) Uani 1 1 d . .
H4 H -0.7590 0.1995 0.3706 0.033 Uiso 1 1 calc R U
C9 C -0.1883(3) 0.1157(3) -0.0261(3) 0.0308(7) Uani 1 1 d . .
C16 C -0.0982(3) 0.0031(3) 0.3400(3) 0.0287(6) Uani 1 1 d . .
C13 C 0.0738(3) 0.1629(3) -0.0968(3) 0.0305(7) Uani 1 1 d . .
C19 C 0.0978(3) -0.1792(3) 0.3970(3) 0.0285(6) Uani 1 1 d . .
C14 C 0.2354(4) 0.1132(3) -0.1002(3) 0.0375(7) Uani 1 1 d . .
H14 H 0.3053 0.1757 -0.1453 0.045 Uiso 1 1 calc R U
C6 C -0.5009(3) 0.3719(3) 0.1691(3) 0.0293(6) Uani 1 1 d . .
H6 H -0.4472 0.3873 0.0840 0.035 Uiso 1 1 calc R U
C2 C -0.5544(3) 0.4177(3) 0.3713(3) 0.0297(7) Uani 1 1 d . .
H2 H -0.5366 0.4641 0.4248 0.036 Uiso 1 1 calc R U
C10 C -0.2419(4) 0.2531(3) -0.0869(3) 0.0354(7) Uani 1 1 d . .
H10 H -0.3493 0.2847 -0.0836 0.043 Uiso 1 1 calc R U
C12 C 0.0144(4) 0.3000(3) -0.1577(3) 0.0401(8) Uani 1 1 d . .
H12 H 0.0823 0.3641 -0.2039 0.048 Uiso 1 1 calc R U
C21 C -0.0380(4) 0.2385(3) 0.2053(3) 0.0391(8) Uani 1 1 d . .
H21A H -0.0762 0.2805 0.2716 0.059 Uiso 1 1 calc R U
H21B H -0.1195 0.2543 0.1479 0.059 Uiso 1 1 calc R U
H21C H 0.0505 0.2792 0.1515 0.059 Uiso 1 1 calc R U
C18 C 0.2044(3) -0.0929(3) 0.3295(3) 0.0274(6) Uani 1 1 d . .
C17 C 0.0090(3) 0.0892(3) 0.2734(3) 0.0283(6) Uani 1 1 d . .
C3 C -0.6603(3) 0.3285(3) 0.4165(3) 0.0285(6) Uani 1 1 d . .
C1 C -0.4739(3) 0.4395(3) 0.2475(3) 0.0305(7) Uani 1 1 d . .
C23 C 0.1443(4) -0.3277(3) 0.4687(3) 0.0395(8) Uani 1 1 d . .
H23A H 0.0532 -0.3693 0.5148 0.059 Uiso 1 1 calc R U
H23B H 0.2163 -0.3414 0.5336 0.059 Uiso 1 1 calc R U
H23C H 0.1940 -0.3706 0.4053 0.059 Uiso 1 1 calc R U
C22 C 0.3732(3) -0.1429(3) 0.3215(3) 0.0388(8) Uani 1 1 d . .
H22A H 0.4278 -0.0656 0.2703 0.058 Uiso 1 1 calc R U
H22B H 0.3949 -0.2098 0.2779 0.058 Uiso 1 1 calc R U
H22C H 0.4077 -0.1860 0.4112 0.058 Uiso 1 1 calc R U
C8 C -0.2892(4) 0.0177(3) 0.0420(3) 0.0367(7) Uani 1 1 d . .
H8 H -0.3970 0.0473 0.0455 0.044 Uiso 1 1 calc R U
C5 C -0.6057(3) 0.2827(3) 0.2154(3) 0.0283(6) Uani 1 1 d . .
C20 C -0.2669(4) 0.0542(4) 0.3488(3) 0.0407(8) Uani 1 1 d . .
H20A H -0.3220 -0.0228 0.3999 0.061 Uiso 1 1 calc R U
H20B H -0.3019 0.0981 0.2593 0.061 Uiso 1 1 calc R U
H20C H -0.2873 0.1207 0.3929 0.061 Uiso 1 1 calc R U
C11 C -0.1425(4) 0.3446(3) -0.1521(3) 0.0391(8) Uani 1 1 d . .
H11 H -0.1814 0.4389 -0.1935 0.047 Uiso 1 1 calc R U
C7 C -0.3597(4) 0.5362(3) 0.1974(3) 0.0393(8) Uani 1 1 d . .
H7A H -0.2578 0.4864 0.1833 0.059 Uiso 1 1 calc R U
H7B H -0.3570 0.5775 0.2626 0.059 Uiso 1 1 calc R U
H7C H -0.3895 0.6081 0.1133 0.059 Uiso 1 1 calc R U

loop_
_atom_site_aniso_label
_atom_site_aniso_U_11
_atom_site_aniso_U_22
_atom_site_aniso_U_33
_atom_site_aniso_U_23
_atom_site_aniso_U_13
_atom_site_aniso_U_12
N2 0.0320(13) 0.0298(13) 0.0256(12) -0.0128(10) -0.0030(10) -0.0072(11)
C15 0.0311(15) 0.0296(15) 0.0220(13) -0.0132(12) -0.0024(11) -0.0072(12)
N1 0.0282(13) 0.0335(14) 0.0257(12) -0.0109(11) 0.0012(10) -0.0060(11)
O2 0.0476(14) 0.0401(13) 0.0321(11) -0.0187(10) 0.0085(10) -0.0207(11)
O1 0.0461(14) 0.0492(14) 0.0316(11) -0.0200(11) 0.0055(10) -0.0194(11)
C4 0.0264(15) 0.0263(14) 0.0303(15) -0.0082(12) 0.0013(12) -0.0110(12)
C9 0.0333(16) 0.0361(17) 0.0280(15) -0.0180(13) -0.0040(12) -0.0029(13)
C16 0.0299(15) 0.0334(16) 0.0245(14) -0.0131(13) -0.0049(12) -0.0012(13)
C13 0.0330(16) 0.0331(16) 0.0290(15) -0.0145(13) -0.0019(12) -0.0071(13)
C19 0.0311(16) 0.0313(16) 0.0250(14) -0.0133(12) -0.0033(12) -0.0021(13)
C14 0.0335(17) 0.0401(18) 0.0420(18) -0.0163(15) 0.0036(14) -0.0147(14)
C6 0.0297(15) 0.0257(15) 0.0288(15) -0.0066(12) 0.0015(12) -0.0058(12)
C2 0.0315(16) 0.0267(15) 0.0344(16) -0.0127(13) -0.0073(13) -0.0058(12)
C10 0.0325(16) 0.0399(18) 0.0382(17) -0.0219(15) -0.0092(13) 0.0048(14)
C12 0.053(2) 0.0343(17) 0.0359(17) -0.0111(14) -0.0012(15) -0.0190(16)
C21 0.049(2) 0.0277(16) 0.0412(18) -0.0126(14) -0.0109(15) -0.0015(14)
C18 0.0267(15) 0.0326(15) 0.0263(14) -0.0141(12) -0.0043(12) -0.0035(12)
C17 0.0346(16) 0.0303(15) 0.0241(14) -0.0143(12) -0.0061(12) -0.0027(13)
C3 0.0261(15) 0.0315(15) 0.0279(15) -0.0116(13) -0.0020(12) -0.0034(12)
C1 0.0268(15) 0.0201(14) 0.0403(17) -0.0052(13) -0.0071(13) -0.0029(12)
C23 0.0429(19) 0.0324(17) 0.0367(17) -0.0074(14) -0.0035(14) -0.0016(14)
C22 0.0264(16) 0.0450(19) 0.0458(19) -0.0188(16) -0.0032(14) -0.0025(14)
C8 0.0248(15) 0.046(2) 0.0425(18) -0.0200(16) 0.0010(13) -0.0071(14)
C5 0.0291(15) 0.0262(14) 0.0308(15) -0.0126(12) -0.0021(12) -0.0031(12)
C20 0.0306(17) 0.046(2) 0.0410(18) -0.0153(16) -0.0060(14) 0.0048(15)
C11 0.051(2) 0.0291(16) 0.0354(17) -0.0100(14) -0.0118(15) -0.0007(15)
C7 0.0348(17) 0.0281(16) 0.054(2) -0.0098(15) -0.0064(15) -0.0100(13)

loop_
_atom_type_symbol
_atom_type_description
_atom_type_scat_dispersion_real
_atom_type_scat_dispersion_imag
_atom_type_scat_source
C C 0.0033 0.0016 'International Tables Vol C Tables 4.2.6.8 and 6.1.1.4'
H H 0.0000 0.0000 'International Tables Vol C Tables 4.2.6.8 and 6.1.1.4'
N N 0.0061 0.0033 'International Tables Vol C Tables 4.2.6.8 and 6.1.1.4'
O O 0.0106 0.0060 'International Tables Vol C Tables 4.2.6.8 and 6.1.1.4'

loop_
_geom_angle_atom_site_label_1
_geom_angle_atom_site_label_2
_geom_angle_atom_site_label_3
_geom_angle
_geom_angle_site_symmetry_1
_geom_angle_site_symmetry_3
C18 N2 C17 119.2(2) . .
C13 C15 C9 120.7(3) . .
C13 C15 C15 119.4(3) . 2
C9 C15 C15 119.9(3) . 2
C16 N1 C19 119.5(3) . .
C5 O2 H2O 112(2) . .
C3 O1 H1O 110(3) . .
C3 C4 C5 119.8(3) . .
C3 C4 H4 120.1 . .
C5 C4 H4 120.1 . .
C10 C9 C15 118.9(3) . .
C10 C9 C8 122.3(3) . .
C15 C9 C8 118.8(3) . .
N1 C16 C17 120.0(3) . .
N1 C16 C20 117.5(3) . .
C17 C16 C20 122.5(3) . .
C12 C13 C15 118.3(3) . .
C12 C13 C14 122.4(3) . .
C15 C13 C14 119.2(3) . .
N1 C19 C18 120.3(3) . .
N1 C19 C23 117.7(3) . .
C18 C19 C23 122.0(3) . .
C8 C14 C13 121.4(3) 2 .
C8 C14 H14 119.3 2 .
C13 C14 H14 119.3 . .
C5 C6 C1 119.6(3) . .
C5 C6 H6 120.2 . .
C1 C6 H6 120.2 . .
C3 C2 C1 120.1(3) . .
C3 C2 H2 119.9 . .
C1 C2 H2 119.9 . .
C11 C10 C9 121.0(3) . .
C11 C10 H10 119.5 . .
C9 C10 H10 119.5 . .
C11 C12 C13 120.9(3) . .
C11 C12 H12 119.6 . .
C13 C12 H12 119.6 . .
C17 C21 H21A 109.5 . .
C17 C21 H21B 109.5 . .
H21A C21 H21B 109.5 . .
C17 C21 H21C 109.5 . .
H21A C21 H21C 109.5 . .
H21B C21 H21C 109.5 . .
N2 C18 C19 120.2(3) . .
N2 C18 C22 117.1(3) . .
C19 C18 C22 122.6(3) . .
N2 C17 C16 120.8(3) . .
N2 C17 C21 117.7(3) . .
C16 C17 C21 121.5(3) . .
O1 C3 C4 122.3(3) . .
O1 C3 C2 117.6(3) . .
C4 C3 C2 120.1(3) . .
C6 C1 C2 119.8(3) . .
C6 C1 C7 119.6(3) . .
C2 C1 C7 120.6(3) . .
C19 C23 H23A 109.5 . .
C19 C23 H23B 109.5 . .
H23A C23 H23B 109.5 . .
C19 C23 H23C 109.5 . .
H23A C23 H23C 109.5 . .
H23B C23 H23C 109.5 . .
C18 C22 H22A 109.5 . .
C18 C22 H22B 109.5 . .
H22A C22 H22B 109.5 . .
C18 C22 H22C 109.5 . .
H22A C22 H22C 109.5 . .
H22B C22 H22C 109.5 . .
C14 C8 C9 121.3(3) 2 .
C14 C8 H8 119.4 2 .
C9 C8 H8 119.4 . .
O2 C5 C6 117.4(3) . .
O2 C5 C4 122.1(3) . .
C6 C5 C4 120.5(3) . .
C16 C20 H20A 109.5 . .
C16 C20 H20B 109.5 . .
H20A C20 H20B 109.5 . .
C16 C20 H20C 109.5 . .
H20A C20 H20C 109.5 . .
H20B C20 H20C 109.5 . .
C10 C11 C12 120.2(3) . .
C10 C11 H11 119.9 . .
C12 C11 H11 119.9 . .
C1 C7 H7A 109.5 . .
C1 C7 H7B 109.5 . .
H7A C7 H7B 109.5 . .
C1 C7 H7C 109.5 . .
H7A C7 H7C 109.5 . .
H7B C7 H7C 109.5 . .

loop_
_geom_bond_atom_site_label_1
_geom_bond_atom_site_label_2
_geom_bond_distance
_geom_bond_site_symmetry_2
N2 C18 1.327(4) .
N2 C17 1.332(4) .
C15 C13 1.399(4) .
C15 C9 1.406(4) .
C15 C15 1.420(6) 2
N1 C16 1.323(4) .
N1 C19 1.339(4) .
O2 C5 1.357(3) .
O2 H2O 0.96(5) .
O1 C3 1.367(3) .
O1 H1O 0.96(5) .
C4 C3 1.375(4) .
C4 C5 1.393(4) .
C4 H4 0.9500 .
C9 C10 1.379(4) .
C9 C8 1.430(4) .
C16 C17 1.387(4) .
C16 C20 1.496(4) .
C13 C12 1.389(4) .
C13 C14 1.433(4) .
C19 C18 1.387(4) .
C19 C23 1.482(4) .
C14 C8 1.319(4) 2
C14 H14 0.9500 .
C6 C5 1.375(4) .
C6 C1 1.390(4) .
C6 H6 0.9500 .
C2 C3 1.382(4) .
C2 C1 1.391(4) .
C2 H2 0.9500 .
C10 C11 1.370(5) .
C10 H10 0.9500 .
C12 C11 1.385(5) .
C12 H12 0.9500 .
C21 C17 1.484(4) .
C21 H21A 0.9800 .
C21 H21B 0.9800 .
C21 H21C 0.9800 .
C18 C22 1.495(4) .
C1 C7 1.494(4) .
C23 H23A 0.9800 .
C23 H23B 0.9800 .
C23 H23C 0.9800 .
C22 H22A 0.9800 .
C22 H22B 0.9800 .
C22 H22C 0.9800 .
C8 C14 1.319(4) 2
C8 H8 0.9500 .
C20 H20A 0.9800 .
C20 H20B 0.9800 .
C20 H20C 0.9800 .
C11 H11 0.9500 .
C7 H7A 0.9800 .
C7 H7B 0.9800 .
C7 H7C 0.9800 .
